data_7005918
loop_
_publ_author_name
'Jie, Suyun'
'Agostinho, Magno'
'Kermagoret, Anthony'
'Cazin, Catherine S. J.'
'Braunstein, Pierre'

_publ_section_title
;
 Mono- and dinuclear cobalt complexes with chelating or bridging
 bidentate P,N phosphino- and phosphinito-oxazoline ligands: synthesis,
 structures and catalytic ethylene oligomerisation.
;
_journal_issue 39
_journal_name_full 'Dalton transactions (Cambridge, England : 2003)'
_journal_page_first 4472
_journal_page_last 4482
_journal_paper_doi 10.1039/b706818b
_journal_year 2007
_chemical_formula_moiety 'C18 H23 Cl3 Co N O2 P'
_chemical_formula_sum 'C18 H23 Cl3 Co N O2 P'
_chemical_formula_weight 481.62
_chemical_name_systematic
;
?
;
_space_group_IT_number 14
_symmetry_cell_setting monoclinic
_symmetry_space_group_name_Hall '-P 2ybc'
_symmetry_space_group_name_H-M 'P 1 21/c 1'
_atom_sites_solution_hydrogens geom
_atom_sites_solution_primary direct
_atom_sites_solution_secondary difmap
_audit_creation_method SHELXL-97
_cell_angle_alpha 90.00
_cell_angle_beta 111.8260(16)
_cell_angle_gamma 90.00
_cell_formula_units_Z 4
_cell_length_a 14.2380(6)
_cell_length_b 12.8960(6)
_cell_length_c 13.1040(9)
_cell_measurement_reflns_used 4355
_cell_measurement_temperature 173(2)
_cell_measurement_theta_max 27.485
_cell_measurement_theta_min 0.998
_cell_volume 2233.6(2)
_computing_cell_refinement 'Denzo (Nonius B.V., 1998)'
_computing_data_collection 'Collect (Nonius B.V., 1998)'
_computing_data_reduction 'Denzo (Nonius B.V., 1998)'
_computing_molecular_graphics 'PLATON 98 (Spek, 1998)'
_computing_publication_material 'SHELXL-97 (Sheldrick, 1997)'
_computing_structure_refinement 'SHELXL-97 (Sheldrick, 1997)'
_computing_structure_solution 'SHELXS-97 (Sheldrick, 1997)'
_diffrn_ambient_temperature 173(2)
_diffrn_measured_fraction_theta_full 0.996
_diffrn_measured_fraction_theta_max 0.996
_diffrn_measurement_device_type KappaCCD
_diffrn_measurement_method '\p scans'
_diffrn_radiation_monochromator graphite
_diffrn_radiation_source 'fine-focus sealed tube'
_diffrn_radiation_type MoK\a
_diffrn_radiation_wavelength 0.71073
_diffrn_reflns_av_R_equivalents 0.1023
_diffrn_reflns_av_sigmaI/netI 0.1857
_diffrn_reflns_limit_h_max 18
_diffrn_reflns_limit_h_min -18
_diffrn_reflns_limit_k_max 16
_diffrn_reflns_limit_k_min -12
_diffrn_reflns_limit_l_max 16
_diffrn_reflns_limit_l_min -16
_diffrn_reflns_number 8922
_diffrn_reflns_theta_full 27.48
_diffrn_reflns_theta_max 27.48
_diffrn_reflns_theta_min 1.54
_exptl_absorpt_coefficient_mu 1.211
_exptl_absorpt_correction_type none
_exptl_crystal_colour blue
_exptl_crystal_density_diffrn 1.432
_exptl_crystal_density_method 'not measured'
_exptl_crystal_description prism
_exptl_crystal_F_000 988
_exptl_crystal_size_max 0.16
_exptl_crystal_size_mid 0.10
_exptl_crystal_size_min 0.10
_refine_diff_density_max 0.392
_refine_diff_density_min -0.358
_refine_diff_density_rms 0.082
_refine_ls_extinction_method none
_refine_ls_goodness_of_fit_ref 0.956
_refine_ls_hydrogen_treatment constr
_refine_ls_matrix_type full
_refine_ls_number_parameters 235
_refine_ls_number_reflns 5086
_refine_ls_number_restraints 0
_refine_ls_restrained_S_all 0.956
_refine_ls_R_factor_all 0.1905
_refine_ls_R_factor_gt 0.0746
_refine_ls_shift/su_max 0.000
_refine_ls_shift/su_mean 0.000
_refine_ls_structure_factor_coef Fsqd
_refine_ls_weighting_details 'calc w=1/[\s^2^(Fo^2^)+(0.0574P)^2^+0.0000P] where P=(Fo^2^+2Fc^2^)/3'
_refine_ls_weighting_scheme calc
_refine_ls_wR_factor_gt 0.1186
_refine_ls_wR_factor_ref 0.1490
_reflns_number_gt 2468
_reflns_number_total 5086
_reflns_threshold_expression >2sigma(I)
_cod_data_source_file b706818b.txt
_cod_data_source_block sj_1_openring
_cod_original_sg_symbol_H-M P21/c
_cod_database_code 7005918

loop_
_symmetry_equiv_pos_as_xyz
'x, y, z'
'-x, y+1/2, -z+1/2'
'-x, -y, -z'
'x, -y-1/2, z-1/2'

loop_
_atom_site_label
_atom_site_type_symbol
_atom_site_fract_x
_atom_site_fract_y
_atom_site_fract_z
_atom_site_U_iso_or_equiv
_atom_site_adp_type
_atom_site_occupancy
_atom_site_symmetry_multiplicity
_atom_site_calc_flag
_atom_site_refinement_flags
_atom_site_disorder_assembly
_atom_site_disorder_group
Co Co 0.20155(5) 0.39623(4) 0.52874(5) 0.0356(2) Uani 1 1 d . . .
Cl1 Cl 0.06137(10) 0.33910(10) 0.55310(10) 0.0478(4) Uani 1 1 d . . .
Cl2 Cl 0.15927(10) 0.50596(9) 0.38593(11) 0.0529(4) Uani 1 1 d . . .
Cl3 Cl 0.30498(10) 0.46030(9) 0.69139(10) 0.0477(4) Uani 1 1 d . . .
P P 0.28745(11) 0.26447(9) 0.46930(11) 0.0391(4) Uani 1 1 d . . .
O1 O 0.0415(3) 0.2642(2) 0.2941(3) 0.0430(9) Uani 1 1 d . . .
O2 O 0.0918(3) 0.0991(3) 0.3275(3) 0.0482(10) Uani 1 1 d . . .
N N -0.0866(3) 0.4166(3) 0.3081(3) 0.0446(11) Uani 1 1 d . . .
C1 C 0.2113(4) 0.2282(4) 0.3268(4) 0.0401(13) Uani 1 1 d . . .
H1A H 0.2025 0.2896 0.2787 0.048 Uiso 1 1 calc . . .
H1B H 0.2476 0.1744 0.3019 0.048 Uiso 1 1 calc . . .
C2 C 0.1106(4) 0.1882(4) 0.3162(4) 0.0405(13) Uani 1 1 d . . .
C3 C -0.0584(4) 0.2321(3) 0.2870(5) 0.0488(15) Uani 1 1 d . . .
H3A H -0.0577 0.2149 0.3609 0.059 Uiso 1 1 calc . . .
H3B H -0.0806 0.1701 0.2395 0.059 Uiso 1 1 calc . . .
C4 C -0.1291(4) 0.3224(3) 0.2382(5) 0.0516(16) Uani 1 1 d . . .
C5 C -0.1373(6) 0.3481(4) 0.1231(5) 0.094(3) Uani 1 1 d . . .
H5A H -0.0813 0.3937 0.1260 0.140 Uiso 1 1 calc . . .
H5B H -0.2018 0.3833 0.0841 0.140 Uiso 1 1 calc . . .
H5C H -0.1343 0.2841 0.0842 0.140 Uiso 1 1 calc . . .
C6 C -0.2309(5) 0.2955(4) 0.2480(7) 0.094(3) Uani 1 1 d . . .
H6A H -0.2644 0.2403 0.1958 0.140 Uiso 1 1 calc . . .
H6B H -0.2742 0.3572 0.2316 0.140 Uiso 1 1 calc . . .
H6C H -0.2188 0.2720 0.3230 0.140 Uiso 1 1 calc . . .
C7 C 0.3134(4) 0.1423(4) 0.5418(4) 0.0412(13) Uani 1 1 d . . .
C8 C 0.2478(4) 0.1068(4) 0.5900(4) 0.0509(15) Uani 1 1 d . . .
H8 H 0.1913 0.1481 0.5862 0.061 Uiso 1 1 calc . . .
C9 C 0.2631(5) 0.0119(4) 0.6439(5) 0.0616(17) Uani 1 1 d . . .
H9 H 0.2171 -0.0116 0.6760 0.074 Uiso 1 1 calc . . .
C10 C 0.3448(6) -0.0475(4) 0.6505(5) 0.0683(19) Uani 1 1 d . . .
H10 H 0.3547 -0.1131 0.6859 0.082 Uiso 1 1 calc . . .
C11 C 0.4125(6) -0.0125(5) 0.6061(6) 0.084(2) Uani 1 1 d . . .
H11 H 0.4698 -0.0534 0.6118 0.101 Uiso 1 1 calc . . .
C12 C 0.3969(5) 0.0829(4) 0.5528(6) 0.0731(19) Uani 1 1 d . . .
H12 H 0.4446 0.1074 0.5236 0.088 Uiso 1 1 calc . . .
C13 C 0.4066(4) 0.3047(3) 0.4616(4) 0.0403(13) Uani 1 1 d . . .
C14 C 0.4761(4) 0.3550(4) 0.5518(4) 0.0493(14) Uani 1 1 d . . .
H14 H 0.4599 0.3681 0.6146 0.059 Uiso 1 1 calc . . .
C15 C 0.5683(4) 0.3860(4) 0.5511(5) 0.0533(15) Uani 1 1 d . . .
H15 H 0.6153 0.4200 0.6136 0.064 Uiso 1 1 calc . . .
C16 C 0.5932(4) 0.3683(4) 0.4606(5) 0.0540(16) Uani 1 1 d . . .
H16 H 0.6572 0.3894 0.4609 0.065 Uiso 1 1 calc . . .
C17 C 0.5254(5) 0.3200(4) 0.3703(5) 0.0621(17) Uani 1 1 d . . .
H17 H 0.5422 0.3081 0.3076 0.074 Uiso 1 1 calc . . .
C18 C 0.4318(5) 0.2884(4) 0.3701(5) 0.0554(16) Uani 1 1 d . . .
H18 H 0.3849 0.2554 0.3069 0.066 Uiso 1 1 calc . . .
H1 H -0.0728 0.4182 0.3648 0.050 Uiso 1 1 d . . .
H2 H -0.1261 0.4720 0.3008 0.050 Uiso 1 1 d . . .
H3 H -0.0236 0.4516 0.3014 0.050 Uiso 1 1 d . . .

loop_
_atom_site_aniso_label
_atom_site_aniso_U_11
_atom_site_aniso_U_22
_atom_site_aniso_U_33
_atom_site_aniso_U_23
_atom_site_aniso_U_13
_atom_site_aniso_U_12
Co 0.0420(5) 0.0357(4) 0.0293(4) 0.0014(3) 0.0133(3) 0.0024(3)
Cl1 0.0484(9) 0.0608(8) 0.0348(8) 0.0024(6) 0.0163(7) -0.0058(7)
Cl2 0.0506(9) 0.0508(8) 0.0515(9) 0.0206(6) 0.0122(7) 0.0046(6)
Cl3 0.0522(9) 0.0550(8) 0.0353(8) -0.0061(6) 0.0156(7) -0.0108(6)
P 0.0452(9) 0.0420(7) 0.0291(8) 0.0005(6) 0.0125(7) 0.0026(6)
O1 0.048(2) 0.0326(18) 0.046(2) -0.0068(15) 0.0150(18) 0.0015(17)
O2 0.060(3) 0.036(2) 0.041(2) 0.0025(16) 0.0107(19) 0.0033(18)
N 0.047(3) 0.030(2) 0.048(3) -0.0058(19) 0.007(2) 0.0020(19)
C1 0.045(4) 0.047(3) 0.030(3) -0.004(2) 0.016(3) 0.004(2)
C2 0.052(4) 0.042(3) 0.023(3) -0.007(2) 0.008(3) 0.000(3)
C3 0.039(4) 0.038(3) 0.065(4) -0.014(3) 0.015(3) -0.005(2)
C4 0.054(4) 0.032(3) 0.051(4) -0.015(3) -0.001(3) -0.002(3)
C5 0.131(7) 0.059(4) 0.050(5) -0.017(3) -0.014(4) 0.012(4)
C6 0.047(4) 0.055(4) 0.161(8) -0.033(4) 0.017(5) -0.015(3)
C7 0.040(3) 0.049(3) 0.033(3) 0.001(2) 0.012(3) 0.006(3)
C8 0.066(4) 0.052(3) 0.039(3) -0.006(3) 0.023(3) 0.003(3)
C9 0.092(5) 0.056(4) 0.043(4) 0.008(3) 0.031(4) -0.001(4)
C10 0.087(6) 0.062(4) 0.048(4) 0.017(3) 0.016(4) 0.010(4)
C11 0.086(6) 0.073(4) 0.101(6) 0.025(4) 0.046(5) 0.037(4)
C12 0.088(5) 0.061(4) 0.083(5) 0.019(3) 0.047(4) 0.011(4)
C13 0.043(3) 0.041(3) 0.036(3) 0.004(2) 0.014(3) 0.006(2)
C14 0.045(4) 0.065(3) 0.037(3) 0.001(3) 0.013(3) 0.007(3)
C15 0.036(4) 0.063(4) 0.048(4) -0.003(3) 0.002(3) 0.002(3)
C16 0.039(4) 0.048(3) 0.073(5) 0.005(3) 0.018(3) 0.001(3)
C17 0.070(5) 0.066(4) 0.063(4) -0.002(3) 0.040(4) -0.010(3)
C18 0.056(4) 0.066(4) 0.050(4) -0.006(3) 0.026(3) -0.007(3)

loop_
_atom_type_symbol
_atom_type_description
_atom_type_scat_dispersion_real
_atom_type_scat_dispersion_imag
_atom_type_scat_source
C C 0.0033 0.0016 'International Tables Vol C Tables 4.2.6.8 and 6.1.1.4'
H H 0.0000 0.0000 'International Tables Vol C Tables 4.2.6.8 and 6.1.1.4'
N N 0.0061 0.0033 'International Tables Vol C Tables 4.2.6.8 and 6.1.1.4'
O O 0.0106 0.0060 'International Tables Vol C Tables 4.2.6.8 and 6.1.1.4'
Cl Cl 0.1484 0.1585 'International Tables Vol C Tables 4.2.6.8 and 6.1.1.4'
Co Co 0.3494 0.9721 'International Tables Vol C Tables 4.2.6.8 and 6.1.1.4'
P P 0.1023 0.0942 'International Tables Vol C Tables 4.2.6.8 and 6.1.1.4'

loop_
_geom_angle_atom_site_label_1
_geom_angle_atom_site_label_2
_geom_angle_atom_site_label_3
_geom_angle
_geom_angle_site_symmetry_1
_geom_angle_site_symmetry_3
_geom_angle_publ_flag
Cl2 Co Cl3 115.91(5) . . ?
Cl2 Co Cl1 110.28(6) . . ?
Cl3 Co Cl1 106.71(6) . . ?
Cl2 Co P 100.83(5) . . ?
Cl3 Co P 109.65(5) . . ?
Cl1 Co P 113.63(5) . . ?
C7 P C13 105.5(2) . . ?
C7 P C1 103.9(2) . . ?
C13 P C1 103.1(2) . . ?
C7 P Co 118.62(19) . . ?
C13 P Co 114.71(16) . . ?
C1 P Co 109.41(16) . . ?
C2 O1 C3 115.3(4) . . ?
C4 N H1 124.3 . . ?
C4 N H2 119.1 . . ?
H1 N H2 90.4 . . ?
C4 N H3 117.7 . . ?
H1 N H3 99.7 . . ?
H2 N H3 100.0 . . ?
C2 C1 P 111.6(3) . . ?
C2 C1 H1A 109.3 . . ?
P C1 H1A 109.3 . . ?
C2 C1 H1B 109.3 . . ?
P C1 H1B 109.3 . . ?
H1A C1 H1B 108.0 . . ?
O2 C2 O1 123.1(5) . . ?
O2 C2 C1 125.0(5) . . ?
O1 C2 C1 111.8(4) . . ?
O1 C3 C4 106.8(4) . . ?
O1 C3 H3A 110.4 . . ?
C4 C3 H3A 110.4 . . ?
O1 C3 H3B 110.4 . . ?
C4 C3 H3B 110.4 . . ?
H3A C3 H3B 108.6 . . ?
C5 C4 N 107.2(4) . . ?
C5 C4 C3 112.6(5) . . ?
N C4 C3 108.0(4) . . ?
C5 C4 C6 114.1(5) . . ?
N C4 C6 107.9(5) . . ?
C3 C4 C6 106.9(5) . . ?
C4 C5 H5A 109.5 . . ?
C4 C5 H5B 109.5 . . ?
H5A C5 H5B 109.5 . . ?
C4 C5 H5C 109.5 . . ?
H5A C5 H5C 109.5 . . ?
H5B C5 H5C 109.5 . . ?
C4 C6 H6A 109.5 . . ?
C4 C6 H6B 109.5 . . ?
H6A C6 H6B 109.5 . . ?
C4 C6 H6C 109.5 . . ?
H6A C6 H6C 109.5 . . ?
H6B C6 H6C 109.5 . . ?
C12 C7 C8 118.1(5) . . ?
C12 C7 P 122.8(4) . . ?
C8 C7 P 119.1(4) . . ?
C7 C8 C9 121.1(5) . . ?
C7 C8 H8 119.4 . . ?
C9 C8 H8 119.4 . . ?
C10 C9 C8 119.7(6) . . ?
C10 C9 H9 120.2 . . ?
C8 C9 H9 120.2 . . ?
C9 C10 C11 120.2(5) . . ?
C9 C10 H10 119.9 . . ?
C11 C10 H10 119.9 . . ?
C10 C11 C12 119.7(6) . . ?
C10 C11 H11 120.1 . . ?
C12 C11 H11 120.1 . . ?
C7 C12 C11 121.1(6) . . ?
C7 C12 H12 119.5 . . ?
C11 C12 H12 119.5 . . ?
C14 C13 C18 118.3(5) . . ?
C14 C13 P 118.2(4) . . ?
C18 C13 P 123.5(4) . . ?
C15 C14 C13 120.7(5) . . ?
C15 C14 H14 119.7 . . ?
C13 C14 H14 119.7 . . ?
C14 C15 C16 120.6(5) . . ?
C14 C15 H15 119.7 . . ?
C16 C15 H15 119.7 . . ?
C17 C16 C15 119.7(5) . . ?
C17 C16 H16 120.1 . . ?
C15 C16 H16 120.1 . . ?
C16 C17 C18 120.2(6) . . ?
C16 C17 H17 119.9 . . ?
C18 C17 H17 119.9 . . ?
C13 C18 C17 120.5(5) . . ?
C13 C18 H18 119.7 . . ?
C17 C18 H18 119.7 . . ?

loop_
_geom_bond_atom_site_label_1
_geom_bond_atom_site_label_2
_geom_bond_distance
_geom_bond_site_symmetry_2
_geom_bond_publ_flag
Co Cl2 2.2427(14) . ?
Co Cl3 2.2495(14) . ?
Co Cl1 2.2587(15) . ?
Co P 2.3870(15) . ?
P C7 1.806(5) . ?
P C13 1.813(5) . ?
P C1 1.837(5) . ?
O1 C2 1.343(6) . ?
O1 C3 1.450(6) . ?
O2 C2 1.201(5) . ?
N C4 1.507(6) . ?
N H1 0.6948 . ?
N H2 0.8920 . ?
N H3 1.0365 . ?
C1 C2 1.481(7) . ?
C1 H1A 0.9900 . ?
C1 H1B 0.9900 . ?
C3 C4 1.516(7) . ?
C3 H3A 0.9900 . ?
C3 H3B 0.9900 . ?
C4 C5 1.506(9) . ?
C4 C6 1.542(9) . ?
C5 H5A 0.9800 . ?
C5 H5B 0.9800 . ?
C5 H5C 0.9800 . ?
C6 H6A 0.9800 . ?
C6 H6B 0.9800 . ?
C6 H6C 0.9800 . ?
C7 C12 1.376(8) . ?
C7 C8 1.386(7) . ?
C8 C9 1.389(7) . ?
C8 H8 0.9500 . ?
C9 C10 1.368(8) . ?
C9 H9 0.9500 . ?
C10 C11 1.375(9) . ?
C10 H10 0.9500 . ?
C11 C12 1.391(8) . ?
C11 H11 0.9500 . ?
C12 H12 0.9500 . ?
C13 C14 1.388(7) . ?
C13 C18 1.390(7) . ?
C14 C15 1.376(7) . ?
C14 H14 0.9500 . ?
C15 C16 1.377(8) . ?
C15 H15 0.9500 . ?
C16 C17 1.367(8) . ?
C16 H16 0.9500 . ?
C17 C18 1.392(8) . ?
C17 H17 0.9500 . ?
C18 H18 0.9500 . ?

loop_
_geom_torsion_atom_site_label_1
_geom_torsion_atom_site_label_2
_geom_torsion_atom_site_label_3
_geom_torsion_atom_site_label_4
_geom_torsion
_geom_torsion_site_symmetry_1
_geom_torsion_site_symmetry_2
_geom_torsion_site_symmetry_3
_geom_torsion_site_symmetry_4
_geom_torsion_publ_flag
Cl2 Co P C7 -166.5(2) . . . . ?
Cl3 Co P C7 70.7(2) . . . . ?
Cl1 Co P C7 -48.6(2) . . . . ?
Cl2 Co P C13 67.65(19) . . . . ?
Cl3 Co P C13 -55.08(19) . . . . ?
Cl1 Co P C13 -174.39(18) . . . . ?
Cl2 Co P C1 -47.65(18) . . . . ?
Cl3 Co P C1 -170.39(18) . . . . ?
Cl1 Co P C1 70.31(18) . . . . ?
C7 P C1 C2 67.7(4) . . . . ?
C13 P C1 C2 177.6(3) . . . . ?
Co P C1 C2 -59.9(4) . . . . ?
C3 O1 C2 O2 1.3(7) . . . . ?
C3 O1 C2 C1 -177.6(4) . . . . ?
P C1 C2 O2 -88.6(5) . . . . ?
P C1 C2 O1 90.3(4) . . . . ?
C2 O1 C3 C4 -168.1(4) . . . . ?
O1 C3 C4 C5 63.1(5) . . . . ?
O1 C3 C4 N -55.0(6) . . . . ?
O1 C3 C4 C6 -170.9(4) . . . . ?
C13 P C7 C12 -18.5(6) . . . . ?
C1 P C7 C12 89.7(5) . . . . ?
Co P C7 C12 -148.6(5) . . . . ?
C13 P C7 C8 160.6(4) . . . . ?
C1 P C7 C8 -91.3(4) . . . . ?
Co P C7 C8 30.4(5) . . . . ?
C12 C7 C8 C9 -2.8(8) . . . . ?
P C7 C8 C9 178.1(4) . . . . ?
C7 C8 C9 C10 0.6(9) . . . . ?
C8 C9 C10 C11 1.4(10) . . . . ?
C9 C10 C11 C12 -1.0(11) . . . . ?
C8 C7 C12 C11 3.1(10) . . . . ?
P C7 C12 C11 -177.8(5) . . . . ?
C10 C11 C12 C7 -1.3(11) . . . . ?
C7 P C13 C14 -82.7(4) . . . . ?
C1 P C13 C14 168.6(4) . . . . ?
Co P C13 C14 49.7(4) . . . . ?
C7 P C13 C18 97.6(5) . . . . ?
C1 P C13 C18 -11.1(5) . . . . ?
Co P C13 C18 -130.0(4) . . . . ?
C18 C13 C14 C15 -1.2(8) . . . . ?
P C13 C14 C15 179.1(4) . . . . ?
C13 C14 C15 C16 0.4(8) . . . . ?
C14 C15 C16 C17 0.5(8) . . . . ?
C15 C16 C17 C18 -0.4(9) . . . . ?
C14 C13 C18 C17 1.3(8) . . . . ?
P C13 C18 C17 -179.1(4) . . . . ?
C16 C17 C18 C13 -0.5(9) . . . . ?
